data_2220048
loop_
_publ_author_name
'Li, Mei'
'Chen, Xin'

_publ_section_title
;
 3-Methoxy-4-(4-nitrobenzyloxy)benzaldehyde
;
_journal_issue 12
_journal_name_full 'Acta Crystallographica Section E'
_journal_page_first o2291
_journal_paper_doi 10.1107/S1600536808036015
_journal_volume 64
_journal_year 2008
_chemical_formula_moiety 'C15 H13 N O5'
_chemical_formula_sum 'C15 H13 N O5'
_chemical_formula_weight 287.26
_chemical_name_systematic
;
3-Methoxy-4-(4-nitrobenzyloxy)benzaldehyde
;
_space_group_IT_number 61
_symmetry_cell_setting orthorhombic
_symmetry_space_group_name_Hall '-P 2ac 2ab'
_symmetry_space_group_name_H-M 'P b c a'
_atom_sites_solution_hydrogens geom
_atom_sites_solution_primary direct
_atom_sites_solution_secondary difmap
_audit_creation_method SHELXL-97
_cell_angle_alpha 90.00
_cell_angle_beta 90.00
_cell_angle_gamma 90.00
_cell_formula_units_Z 8
_cell_length_a 13.743(3)
_cell_length_b 12.526(3)
_cell_length_c 16.384(3)
_cell_measurement_reflns_used 3156
_cell_measurement_temperature 294(2)
_cell_measurement_theta_max 26.45
_cell_measurement_theta_min 2.16
_cell_volume 2820.4(10)
_computing_cell_refinement 'SAINT (Bruker, 1999)'
_computing_data_collection 'SMART (Bruker, 1999)'
_computing_data_reduction 'SAINT (Bruker, 1999)'
_computing_molecular_graphics 'SHELXTL (Sheldrick, 2008)'
_computing_publication_material 'SHELXTL (Sheldrick, 2008)'
_computing_structure_refinement 'SHELXL97 (Sheldrick, 2008)'
_computing_structure_solution 'SHELXS97 (Sheldrick, 2008)'
_diffrn_ambient_temperature 294(2)
_diffrn_measured_fraction_theta_full 0.993
_diffrn_measured_fraction_theta_max 0.993
_diffrn_measurement_device_type 'Bruker SMART APEX CCD area-detector'
_diffrn_measurement_method '\f and \w scans'
_diffrn_radiation_monochromator graphite
_diffrn_radiation_source 'fine-focus sealed tube'
_diffrn_radiation_type MoK\a
_diffrn_radiation_wavelength 0.71073
_diffrn_reflns_av_R_equivalents 0.0454
_diffrn_reflns_av_sigmaI/netI 0.0508
_diffrn_reflns_limit_h_max 17
_diffrn_reflns_limit_h_min -16
_diffrn_reflns_limit_k_max 15
_diffrn_reflns_limit_k_min -14
_diffrn_reflns_limit_l_max 18
_diffrn_reflns_limit_l_min -20
_diffrn_reflns_number 15172
_diffrn_reflns_theta_full 26.43
_diffrn_reflns_theta_max 26.43
_diffrn_reflns_theta_min 2.49
_diffrn_standards_number 0
_exptl_absorpt_coefficient_mu 0.103
_exptl_absorpt_correction_T_max 0.988
_exptl_absorpt_correction_T_min 0.932
_exptl_absorpt_correction_type multi-scan
_exptl_absorpt_process_details '(SADABS; Sheldrick, 1996)'
_exptl_crystal_colour pale-yellow
_exptl_crystal_density_diffrn 1.353
_exptl_crystal_density_method 'not measured'
_exptl_crystal_description block
_exptl_crystal_F_000 1200
_exptl_crystal_size_max 0.23
_exptl_crystal_size_mid 0.18
_exptl_crystal_size_min 0.12
_refine_diff_density_max 0.162
_refine_diff_density_min -0.172
_refine_ls_extinction_coef 0.0017(5)
_refine_ls_extinction_expression Fc^*^=kFc[1+0.001xFc^2^\l^3^/sin(2\q)]^-1/4^
_refine_ls_extinction_method SHELXL
_refine_ls_goodness_of_fit_ref 0.993
_refine_ls_hydrogen_treatment constr
_refine_ls_matrix_type full
_refine_ls_number_parameters 192
_refine_ls_number_reflns 2877
_refine_ls_number_restraints 0
_refine_ls_restrained_S_all 0.993
_refine_ls_R_factor_all 0.0980
_refine_ls_R_factor_gt 0.0439
_refine_ls_shift/su_max 0.001
_refine_ls_shift/su_mean 0.000
_refine_ls_structure_factor_coef Fsqd
_refine_ls_weighting_details 'calc w=1/[\s^2^(Fo^2^)+(0.0424P)^2^+1.1393P] where P=(Fo^2^+2Fc^2^)/3'
_refine_ls_weighting_scheme calc
_refine_ls_wR_factor_gt 0.1018
_refine_ls_wR_factor_ref 0.1319
_reflns_number_gt 1540
_reflns_number_total 2877
_reflns_threshold_expression I>2\s(I)
_cod_data_source_file at2666.cif
_cod_data_source_block I
_cod_database_code 2220048
_cod_database_fobs_code 2220048

loop_
_symmetry_equiv_pos_as_xyz
'x, y, z'
'-x+1/2, -y, z+1/2'
'x+1/2, -y+1/2, -z'
'-x, y+1/2, -z+1/2'
'-x, -y, -z'
'x-1/2, y, -z-1/2'
'-x-1/2, y-1/2, z'
'x, -y-1/2, z-1/2'

loop_
_atom_site_type_symbol
_atom_site_label
_atom_site_fract_x
_atom_site_fract_y
_atom_site_fract_z
_atom_site_U_iso_or_equiv
_atom_site_adp_type
_atom_site_calc_flag
_atom_site_refinement_flags
_atom_site_occupancy
N N1 0.14273(18) -0.3678(2) 1.20564(17) 0.0880(7) Uani d . 1
O O1 0.1166(2) -0.34357(19) 1.27401(14) 0.1320(9) Uani d . 1
O O2 0.1674(2) -0.45767(19) 1.18670(15) 0.1303(9) Uani d . 1
O O3 0.11868(11) 0.05467(12) 0.99132(8) 0.0671(5) Uani d . 1
O O4 0.07376(11) 0.23118(12) 1.05892(9) 0.0705(5) Uani d . 1
O O5 0.1082(2) 0.5139(2) 0.82786(17) 0.1500(12) Uani d . 1
C C1 0.09685(14) 0.23830(18) 0.97787(13) 0.0570(5) Uani d . 1
C C2 0.09799(15) 0.33013(19) 0.93261(15) 0.0671(6) Uani d . 1
H H2 0.0826 0.3950 0.9570 0.081 Uiso calc R 1
C C3 0.12223(16) 0.3267(2) 0.84953(16) 0.0739(7) Uani d . 1
C C4 0.14582(18) 0.2313(2) 0.81422(15) 0.0772(7) Uani d . 1
H H4 0.1626 0.2294 0.7592 0.093 Uiso calc R 1
C C5 0.14517(17) 0.1375(2) 0.85877(14) 0.0704(7) Uani d . 1
H H5 0.1610 0.0730 0.8340 0.085 Uiso calc R 1
C C6 0.12076(15) 0.14069(17) 0.94062(13) 0.0572(6) Uani d . 1
C C7 0.1230(2) 0.4259(3) 0.8018(2) 0.1087(12) Uani d . 1
H H7 0.1361 0.4199 0.7463 0.130 Uiso calc R 1
C C8 0.0516(2) 0.3282(2) 1.10024(16) 0.0976(10) Uani d . 1
H H8A 0.1071 0.3747 1.0985 0.146 Uiso calc R 1
H H8B 0.0354 0.3130 1.1560 0.146 Uiso calc R 1
H H8C -0.0027 0.3623 1.0741 0.146 Uiso calc R 1
C C9 0.14047(18) -0.04690(17) 0.95782(13) 0.0680(6) Uani d . 1
H H9A 0.2033 -0.0447 0.9309 0.082 Uiso calc R 1
H H9B 0.0917 -0.0660 0.9176 0.082 Uiso calc R 1
C C10 0.14211(15) -0.12841(17) 1.02476(13) 0.0562(5) Uani d . 1
C C11 0.16208(16) -0.23375(19) 1.00431(14) 0.0665(6) Uani d . 1
H H11 0.1746 -0.2516 0.9502 0.080 Uiso calc R 1
C C12 0.16355(17) -0.31198(19) 1.06322(16) 0.0707(7) Uani d . 1
H H12 0.1777 -0.3824 1.0496 0.085 Uiso calc R 1
C C13 0.14380(16) -0.28411(19) 1.14254(15) 0.0637(6) Uani d . 1
C C14 0.12433(18) -0.18140(19) 1.16476(14) 0.0709(7) Uani d . 1
H H14 0.1117 -0.1644 1.2190 0.085 Uiso calc R 1
C C15 0.12358(17) -0.10322(19) 1.10550(14) 0.0668(6) Uani d . 1
H H15 0.1105 -0.0329 1.1200 0.080 Uiso calc R 1

loop_
_atom_site_aniso_label
_atom_site_aniso_U_11
_atom_site_aniso_U_22
_atom_site_aniso_U_33
_atom_site_aniso_U_12
_atom_site_aniso_U_13
_atom_site_aniso_U_23
N1 0.0997(17) 0.0762(17) 0.0882(18) -0.0093(13) -0.0130(14) 0.0156(14)
O1 0.212(3) 0.1117(17) 0.0727(14) -0.0042(16) 0.0010(16) 0.0221(13)
O2 0.177(2) 0.0729(15) 0.141(2) 0.0080(15) 0.0028(17) 0.0271(14)
O3 0.0910(12) 0.0563(10) 0.0541(9) 0.0010(8) 0.0058(8) -0.0018(7)
O4 0.0939(12) 0.0657(10) 0.0520(9) 0.0107(8) 0.0013(8) -0.0026(8)
O5 0.175(3) 0.1065(19) 0.169(2) 0.0499(18) 0.0663(19) 0.0703(18)
C1 0.0525(12) 0.0661(15) 0.0524(12) -0.0001(10) -0.0015(10) 0.0039(11)
C2 0.0595(14) 0.0662(15) 0.0757(16) 0.0055(11) 0.0020(12) 0.0117(12)
C3 0.0561(14) 0.0888(19) 0.0768(17) 0.0040(13) 0.0062(12) 0.0297(15)
C4 0.0726(16) 0.104(2) 0.0555(14) -0.0001(15) 0.0069(12) 0.0140(15)
C5 0.0762(16) 0.0778(17) 0.0573(14) -0.0025(13) 0.0029(12) -0.0004(13)
C6 0.0584(13) 0.0597(14) 0.0536(13) -0.0043(10) -0.0026(10) 0.0043(11)
C7 0.090(2) 0.122(3) 0.114(2) 0.029(2) 0.0266(18) 0.057(2)
C8 0.148(3) 0.0751(19) 0.0700(16) 0.0201(18) -0.0029(17) -0.0147(14)
C9 0.0865(17) 0.0611(15) 0.0563(13) 0.0032(12) 0.0080(12) -0.0068(11)
C10 0.0538(12) 0.0587(14) 0.0562(13) -0.0018(10) 0.0038(10) -0.0046(10)
C11 0.0712(15) 0.0645(16) 0.0640(14) 0.0029(12) 0.0158(11) -0.0088(12)
C12 0.0698(15) 0.0577(15) 0.0847(18) 0.0049(11) 0.0114(13) -0.0043(13)
C13 0.0598(13) 0.0628(15) 0.0685(15) -0.0028(11) -0.0047(12) 0.0070(12)
C14 0.0905(18) 0.0715(17) 0.0509(13) -0.0038(13) -0.0053(12) -0.0051(12)
C15 0.0865(17) 0.0584(14) 0.0555(14) -0.0008(12) -0.0029(12) -0.0085(11)

loop_
_atom_type_symbol
_atom_type_description
_atom_type_scat_dispersion_real
_atom_type_scat_dispersion_imag
_atom_type_scat_source
C C 0.0033 0.0016 'International Tables Vol C Tables 4.2.6.8 and 6.1.1.4'
H H 0.0000 0.0000 'International Tables Vol C Tables 4.2.6.8 and 6.1.1.4'
N N 0.0061 0.0033 'International Tables Vol C Tables 4.2.6.8 and 6.1.1.4'
O O 0.0106 0.0060 'International Tables Vol C Tables 4.2.6.8 and 6.1.1.4'

loop_
_geom_angle_atom_site_label_1
_geom_angle_atom_site_label_2
_geom_angle_atom_site_label_3
_geom_angle
O1 N1 O2 123.3(3)
O1 N1 C13 118.2(3)
O2 N1 C13 118.5(3)
C6 O3 C9 118.02(16)
C1 O4 C8 117.09(18)
O4 C1 C2 125.7(2)
O4 C1 C6 114.77(19)
C2 C1 C6 119.5(2)
C1 C2 C3 120.2(2)
C1 C2 H2 119.9
C3 C2 H2 119.9
C4 C3 C2 119.6(2)
C4 C3 C7 120.9(3)
C2 C3 C7 119.5(3)
C3 C4 C5 121.2(2)
C3 C4 H4 119.4
C5 C4 H4 119.4
C4 C5 C6 119.3(2)
C4 C5 H5 120.4
C6 C5 H5 120.4
O3 C6 C5 125.1(2)
O3 C6 C1 114.76(19)
C5 C6 C1 120.2(2)
O5 C7 C3 126.0(3)
O5 C7 H7 117.0
C3 C7 H7 117.0
O4 C8 H8A 109.5
O4 C8 H8B 109.5
H8A C8 H8B 109.5
O4 C8 H8C 109.5
H8A C8 H8C 109.5
H8B C8 H8C 109.5
O3 C9 C10 109.34(17)
O3 C9 H9A 109.8
C10 C9 H9A 109.8
O3 C9 H9B 109.8
C10 C9 H9B 109.8
H9A C9 H9B 108.3
C15 C10 C11 118.9(2)
C15 C10 C9 122.8(2)
C11 C10 C9 118.28(19)
C12 C11 C10 120.7(2)
C12 C11 H11 119.6
C10 C11 H11 119.6
C13 C12 C11 118.7(2)
C13 C12 H12 120.7
C11 C12 H12 120.7
C14 C13 C12 122.1(2)
C14 C13 N1 118.8(2)
C12 C13 N1 119.1(2)
C13 C14 C15 118.9(2)
C13 C14 H14 120.5
C15 C14 H14 120.5
C14 C15 C10 120.7(2)
C14 C15 H15 119.7
C10 C15 H15 119.7

loop_
_geom_bond_atom_site_label_1
_geom_bond_atom_site_label_2
_geom_bond_distance
N1 O1 1.215(3)
N1 O2 1.216(3)
N1 C13 1.472(3)
O3 C6 1.361(2)
O3 C9 1.418(2)
O4 C1 1.368(2)
O4 C8 1.424(3)
O5 C7 1.199(4)
C1 C2 1.369(3)
C1 C6 1.406(3)
C2 C3 1.402(3)
C2 H2 0.9300
C3 C4 1.367(3)
C3 C7 1.468(4)
C4 C5 1.383(3)
C4 H4 0.9300
C5 C6 1.383(3)
C5 H5 0.9300
C7 H7 0.9300
C8 H8A 0.9600
C8 H8B 0.9600
C8 H8C 0.9600
C9 C10 1.499(3)
C9 H9A 0.9700
C9 H9B 0.9700
C10 C15 1.384(3)
C10 C11 1.389(3)
C11 C12 1.376(3)
C11 H11 0.9300
C12 C13 1.373(3)
C12 H12 0.9300
C13 C14 1.364(3)
C14 C15 1.379(3)
C14 H14 0.9300
C15 H15 0.9300

loop_
_geom_hbond_atom_site_label_D
_geom_hbond_atom_site_label_H
_geom_hbond_atom_site_label_A
_geom_hbond_site_symmetry_A
_geom_hbond_distance_DH
_geom_hbond_distance_HA
_geom_hbond_distance_DA
_geom_hbond_angle_DHA
_geom_hbond_publ_flag
C14 H14 O5 8_566 0.93 2.60 3.405(3) 146 yes

loop_
_geom_torsion_atom_site_label_1
_geom_torsion_atom_site_label_2
_geom_torsion_atom_site_label_3
_geom_torsion_atom_site_label_4
_geom_torsion
C8 O4 C1 C2 -1.8(3)
C8 O4 C1 C6 178.3(2)
O4 C1 C2 C3 -179.5(2)
C6 C1 C2 C3 0.4(3)
C1 C2 C3 C4 -0.8(3)
C1 C2 C3 C7 179.9(2)
C2 C3 C4 C5 0.7(4)
C7 C3 C4 C5 -179.9(2)
C3 C4 C5 C6 -0.4(4)
C9 O3 C6 C5 -1.8(3)
C9 O3 C6 C1 179.01(19)
C4 C5 C6 O3 -179.1(2)
C4 C5 C6 C1 0.0(3)
O4 C1 C6 O3 -1.0(3)
C2 C1 C6 O3 179.12(19)
O4 C1 C6 C5 179.83(19)
C2 C1 C6 C5 -0.1(3)
C4 C3 C7 O5 -176.1(3)
C2 C3 C7 O5 3.3(5)
C6 O3 C9 C10 175.41(18)
O3 C9 C10 C15 0.6(3)
O3 C9 C10 C11 179.86(19)
C15 C10 C11 C12 -0.1(3)
C9 C10 C11 C12 -179.4(2)
C10 C11 C12 C13 0.7(3)
C11 C12 C13 C14 -1.0(4)
C11 C12 C13 N1 178.4(2)
O1 N1 C13 C14 6.0(4)
O2 N1 C13 C14 -174.4(2)
O1 N1 C13 C12 -173.5(3)
O2 N1 C13 C12 6.1(4)
C12 C13 C14 C15 0.6(4)
N1 C13 C14 C15 -178.8(2)
C13 C14 C15 C10 0.1(4)
C11 C10 C15 C14 -0.4(3)
C9 C10 C15 C14 178.9(2)

loop_
_cod_related_entry_id
_cod_related_entry_database
_cod_related_entry_code
1 ChemSpider 1554168
